data_2005343
loop_
_publ_author_name
'Kooijman, H.'
'Spek, A. L.'
'Neenan, T. X.'
'Driessen, W. L.'

_publ_section_title Bis(nitrato-<i>O</i>,<i>O</i>')bis{2-[2-(2-thienyl)ethynyl]pyridine-<i>N</i>}cobalt(II)
_journal_issue 9
_journal_name_full 'Acta Crystallographica Section C'
_journal_page_first 2191
_journal_page_last 2193
_journal_paper_doi 10.1107/S0108270196005008
_journal_volume 52
_journal_year 1996
_chemical_formula_iupac '[Co (N O3)2 (C11 H7 N S)2]'
_chemical_formula_structural 'Co (C11 H7 N S)2 (N O3)2 '
_chemical_formula_sum 'C22 H14 Co N4 O6 S2'
_chemical_formula_weight 553.44
_chemical_name_systematic
;
bis(1-(2-pyridyl)-2-(2-thienyl)ethyne-N)-bis(nitrato-O,O')-cobalt(II)
;
_space_group_IT_number 15
_symmetry_cell_setting monoclinic
_symmetry_space_group_name_Hall '-C 2yc'
_symmetry_space_group_name_H-M 'C 1 2/c 1'
_cell_angle_alpha 90
_cell_angle_beta 117.297(10)
_cell_angle_gamma 90
_cell_formula_units_Z 4
_cell_length_a 21.2695(10)
_cell_length_b 10.376(2)
_cell_length_c 12.054(2)
_cell_measurement_reflns_used 15
_cell_measurement_temperature 180
_cell_measurement_theta_max 12.17
_cell_measurement_theta_min 9.92
_cell_volume 2364.0(6)
_computing_cell_refinement 'SET4 (de Boer & Duisenberg, 1984)'
_computing_data_collection 'locally modified CAD-4 Software (Enraf-Nonius, 1989)'
_computing_data_reduction 'HELENA (Spek, 1993)'
_computing_molecular_graphics 'PLATON (Spek, 1990), PLUTON (Spek, 1995a)'
_computing_publication_material PLATON
_computing_structure_refinement 'SHELXL93 (Sheldrick, 1993)'
_computing_structure_solution 'DIRDIF92 (Beurskens et al., 1992)'
_diffrn_ambient_temperature 180
_diffrn_measurement_device 'Enraf Nonius CAD4-T diffractometer (rotating anode)'
_diffrn_measurement_method \w-2\q
_diffrn_radiation_monochromator graphite
_diffrn_radiation_source 'rotating anode'
_diffrn_radiation_type MoK\a
_diffrn_radiation_wavelength 0.71073
_diffrn_reflns_av_R_equivalents 0.1149
_diffrn_reflns_av_sigmaI/netI 0.1243
_diffrn_reflns_limit_h_max 25
_diffrn_reflns_limit_h_min 0
_diffrn_reflns_limit_k_max 12
_diffrn_reflns_limit_k_min -12
_diffrn_reflns_limit_l_max 12
_diffrn_reflns_limit_l_min -14
_diffrn_reflns_number 4160
_diffrn_reflns_reduction_process
;
;
_diffrn_reflns_theta_max 24.99
_diffrn_reflns_theta_min 2.15
_diffrn_standards_decay_% 0
_diffrn_standards_interval_time 60
_diffrn_standards_number 1
_exptl_absorpt_coefficient_mu 0.95
_exptl_absorpt_correction_T_max 1.00
_exptl_absorpt_correction_T_min 0.36
_exptl_absorpt_correction_type 'empirical, refined from \DF (PLATON; Spek, 1995b)'
_exptl_crystal_colour 'deep purple'
_exptl_crystal_density_diffrn 1.555
_exptl_crystal_density_method 'not measured'
_exptl_crystal_description block-shaped
_exptl_crystal_F_000 1124
_exptl_crystal_size_max 0.4
_exptl_crystal_size_mid 0.2
_exptl_crystal_size_min 0.1
_refine_diff_density_max 0.668
_refine_diff_density_min -0.617
_refine_ls_extinction_method none
_refine_ls_goodness_of_fit_all 0.977
_refine_ls_goodness_of_fit_obs 0.970
_refine_ls_hydrogen_treatment 'H atoms riding with U(H) = 1.2U~eq~(C)'
_refine_ls_matrix_type full
_refine_ls_number_parameters 163
_refine_ls_number_reflns 2090
_refine_ls_R_factor_obs 0.0697
_refine_ls_shift/esd_max 0.000
_refine_ls_shift/esd_mean 0.000
_refine_ls_structure_factor_coef F^2^
_refine_ls_weighting_scheme
;
calc w = 1/[\s^2^(F~o~^2^) + (0.0865P)^2^]
where P = [max(F~o~^2^,0) + 2F~c~^2^]/3
;
_refine_ls_wR_factor_all 0.1725
_refine_ls_wR_factor_obs 0.1725
_reflns_number_observed 1369
_reflns_number_total 2090
_reflns_observed_criterion I>2\s(I)
_cod_data_source_file cf1076.cif
_cod_data_source_block S1128A
_cod_original_sg_symbol_H-M 'C 2/c'
_cod_database_code 2005343

loop_
_symmetry_equiv_pos_as_xyz
x,y,z
-x,y,1/2-z
-x,-y,-z
x,-y,1/2+z
1/2+x,1/2+y,z
1/2-x,1/2+y,1/2-z
1/2-x,1/2-y,-z
1/2+x,1/2-y,1/2+z

loop_
_atom_site_aniso_label
_atom_site_aniso_U_11
_atom_site_aniso_U_22
_atom_site_aniso_U_33
_atom_site_aniso_U_12
_atom_site_aniso_U_13
_atom_site_aniso_U_23
Co1 0.0275(5) 0.0291(6) 0.0267(6) 0.0000 0.0130(4) 0.0000
S22A 0.035(2) 0.047(2) 0.041(2) -0.0098(15) 0.0167(13) -0.0038(15)
S22B 0.056(4) 0.043(4) 0.036(3) -0.013(3) 0.010(2) 0.008(2)
O32 0.034(2) 0.037(2) 0.031(2) -0.001(2) 0.013(2) 0.005(2)
O33 0.043(2) 0.049(3) 0.046(3) -0.019(2) 0.017(2) -0.012(2)
O34 0.040(2) 0.043(3) 0.031(2) -0.003(2) 0.015(2) 0.003(2)
N11 0.030(2) 0.024(3) 0.031(2) -0.001(2) 0.015(2) -0.009(2)
N31 0.029(2) 0.026(3) 0.035(3) -0.001(2) 0.017(2) -0.002(2)
C12 0.038(3) 0.028(3) 0.037(3) -0.007(2) 0.020(3) -0.002(3)
C13 0.049(3) 0.042(4) 0.037(3) -0.003(3) 0.025(3) -0.003(3)
C14 0.062(4) 0.037(4) 0.059(4) -0.013(3) 0.038(3) -0.002(3)
C15 0.051(3) 0.035(4) 0.059(4) -0.012(3) 0.032(3) -0.005(3)
C16 0.033(3) 0.027(3) 0.037(3) 0.000(2) 0.017(2) -0.006(3)
C17 0.037(3) 0.025(3) 0.048(4) -0.006(2) 0.021(3) -0.011(3)
C18 0.035(3) 0.033(3) 0.042(4) -0.001(3) 0.018(3) -0.005(3)
C21 0.031(3) 0.030(3) 0.040(3) 0.001(2) 0.013(2) -0.005(3)

loop_
_atom_site_label
_atom_site_occupancy
_atom_site_fract_x
_atom_site_fract_y
_atom_site_fract_z
_atom_site_U_iso_or_equiv
_atom_site_thermal_displace_type
Co1 1.000 0.50000 0.40138(11) 0.25000 0.0275(3) Uani
S22A 0.580(7) 0.2377(3) 0.0576(7) -0.1487(5) 0.0413(12) Uani
S22B 0.420(7) 0.3220(6) 0.2457(10) -0.1819(8) 0.049(2) Uani
O32 1.000 0.5813(2) 0.4848(4) 0.4041(4) 0.0347(12) Uani
O33 1.000 0.6430(2) 0.6514(5) 0.4030(4) 0.0473(16) Uani
O34 1.000 0.5669(2) 0.5618(4) 0.2303(4) 0.0385(14) Uani
N11 1.000 0.4650(2) 0.2774(4) 0.3438(4) 0.0279(14) Uani
N31 1.000 0.5986(2) 0.5694(4) 0.3471(4) 0.0291(16) Uani
C12 1.000 0.4952(3) 0.2868(6) 0.4689(5) 0.0332(17) Uani
C13 1.000 0.4784(3) 0.2052(6) 0.5402(6) 0.0406(19) Uani
C14 1.000 0.4291(3) 0.1122(6) 0.4854(7) 0.049(2) Uani
C15 1.000 0.3969(3) 0.1005(6) 0.3563(6) 0.046(2) Uani
C16 1.000 0.4154(3) 0.1853(5) 0.2896(5) 0.0320(17) Uani
C17 1.000 0.3808(3) 0.1804(6) 0.1543(6) 0.0361(19) Uani
C18 1.000 0.3463(3) 0.1726(6) 0.0448(6) 0.0365(19) Uani
C21 1.000 0.3049(3) 0.1634(6) -0.0853(6) 0.0349(17) Uani
C23A 0.580(7) 0.2189(8) 0.0974(17) -0.2957(14) 0.038(4) Uiso
C23B 0.420(7) 0.2572(12) 0.176(2) -0.308(2) 0.038(4) Uiso
C24A 0.580(7) 0.2568(10) 0.1957(16) -0.3024(17) 0.046(5) Uiso
C24B 0.420(7) 0.2167(12) 0.097(3) -0.275(2) 0.046(5) Uiso
C25A 0.580(7) 0.3114(17) 0.237(3) -0.183(3) 0.063(10) Uiso
C25B 0.420(7) 0.245(2) 0.077(4) -0.144(3) 0.063(10) Uiso
H12 1.000 0.5287(3) 0.3510(6) 0.5082(5) 0.0400 Uiso
H13 1.000 0.5010(3) 0.2136(6) 0.6267(6) 0.0490 Uiso
H14 1.000 0.4170(3) 0.0571(6) 0.5335(7) 0.0580 Uiso
H15 1.000 0.3634(3) 0.0365(6) 0.3162(6) 0.0550 Uiso
H23A 0.580(7) 0.1853(8) 0.0546(17) -0.3655(14) 0.0450 Uiso
H23B 0.420(7) 0.2498(12) 0.189(2) -0.390(2) 0.0450 Uiso
H24A 0.580(7) 0.2489(10) 0.2343(16) -0.3773(17) 0.0550 Uiso
H24B 0.420(7) 0.1747(12) 0.059(3) -0.334(2) 0.0550 Uiso
H25A 0.580(7) 0.3450(17) 0.301(3) -0.170(3) 0.0750 Uiso
H25B 0.420(7) 0.228(2) 0.020(4) -0.104(3) 0.0750 Uiso

loop_
_atom_type_symbol
_atom_type_description
_atom_type_scat_dispersion_real
_atom_type_scat_dispersion_imag
_atom_type_scat_source
S S 0.1246 0.1234 'International Tables Vol C Tables 4.2.6.8 and 6.1.1.4'
O O 0.0106 0.0060 'International Tables Vol C Tables 4.2.6.8 and 6.1.1.4'
N N 0.0061 0.0033 'International Tables Vol C Tables 4.2.6.8 and 6.1.1.4'
Co Co 0.3494 0.9721 'International Tables Vol C Tables 4.2.6.8 and 6.1.1.4'
H H 0.0000 0.0000 'International Tables Vol C Tables 4.2.6.8 and 6.1.1.4'
C C 0.0033 0.0016 'International Tables Vol C Tables 4.2.6.8 and 6.1.1.4'

loop_
_geom_angle_atom_site_label_1
_geom_angle_atom_site_label_2
_geom_angle_atom_site_label_3
_geom_angle_site_symmetry_1
_geom_angle_site_symmetry_3
_geom_angle
_geom_angle_publ_flag
O32 Co1 O34 . . 58.63(16) yes
O32 Co1 N11 . . 97.61(17) yes
O32 Co1 O32 . 2_655 130.31(17) yes
O32 Co1 O34 . 2_655 84.54(17) yes
O32 Co1 N11 . 2_655 113.04(18) yes
O34 Co1 N11 . . 156.13(16) yes
O32 Co1 O34 2_655 . 84.54(17) yes
O34 Co1 O34 . 2_655 85.78(17) yes
O34 Co1 N11 . 2_655 89.93(17) yes
O32 Co1 N11 2_655 . 113.04(18) yes
O34 Co1 N11 2_655 . 89.93(17) yes
N11 Co1 N11 . 2_655 102.88(18) yes
O32 Co1 O34 2_655 2_655 58.63(16) yes
O32 Co1 N11 2_655 2_655 97.61(17) yes
O34 Co1 N11 2_655 2_655 156.13(16) yes
C21 S22A C23A . . 93.5(7) no
C21 S22B C23B . . 93.6(10) no
Co1 O32 N31 . . 97.7(3) yes
Co1 O34 N31 . . 88.2(3) yes
Co1 N11 C12 . . 117.5(4) yes
Co1 N11 C16 . . 125.1(4) yes
C12 N11 C16 . . 117.4(5) yes
O32 N31 O34 . . 115.1(4) yes
O33 N31 O34 . . 123.1(5) yes
O32 N31 O33 . . 121.8(4) yes
N11 C12 C13 . . 122.2(6) yes
C12 C13 C14 . . 120.2(6) no
C13 C14 C15 . . 118.9(6) no
C14 C15 C16 . . 118.4(6) no
N11 C16 C17 . . 116.8(5) yes
C15 C16 C17 . . 120.3(6) no
N11 C16 C15 . . 122.9(5) yes
C16 C17 C18 . . 173.0(8) no
C17 C18 C21 . . 179.6(8) no
S22A C21 C18 . . 121.2(5) no
S22A C21 C25A . . 110.4(14) no
S22B C21 C18 . . 122.4(6) no
C18 C21 C25B . . 123.2(15) no
S22B C21 C25B . . 114.4(15) no
C18 C21 C25A . . 128.4(14) no
S22A C23A C24A . . 113.4(13) no
S22B C23B C24B . . 111.0(17) no
C23A C24A C25A . . 114(2) no
C23B C24B C25B . . 114(3) no
C21 C25A C24A . . 109(2) no
C21 C25B C24B . . 106(3) no
N11 C12 H12 . . 118.9(7) no
C13 C12 H12 . . 118.9(7) no
C12 C13 H13 . . 119.8(8) no
C14 C13 H13 . . 120.0(8) no
C13 C14 H14 . . 120.5(9) no
C15 C14 H14 . . 120.6(8) no
C14 C15 H15 . . 120.7(8) no
C16 C15 H15 . . 120.8(7) no
S22A C23A H23A . . 123.3(19) no
C24A C23A H23A . . 123(2) no
S22B C23B H23B . . 124(3) no
C24B C23B H23B . . 125(3) no
C23A C24A H24A . . 123(2) no
C25A C24A H24A . . 123(3) no
C23B C24B H24B . . 123(3) no
C25B C24B H24B . . 123(3) no
C21 C25A H25A . . 126(4) no
C24A C25A H25A . . 126(4) no
C21 C25B H25B . . 127(4) no
C24B C25B H25B . . 127(4) no
C12 H12 O32 . . 124.5(6) no
C12 H12 O34 . 4_565 125.6(6) no

loop_
_geom_bond_atom_site_label_1
_geom_bond_atom_site_label_2
_geom_bond_site_symmetry_2
_geom_bond_distance
_geom_bond_publ_flag
Co1 O32 . 2.060(4) yes
Co1 O34 . 2.272(5) yes
Co1 N11 . 2.064(4) yes
S22A C21 . 1.682(10) yes
S22A C23A . 1.679(16) yes
S22B C21 . 1.614(13) yes
S22B C23B . 1.68(2) no
O32 N31 . 1.269(6) yes
O33 N31 . 1.219(7) yes
O34 N31 . 1.254(6) yes
N11 C16 . 1.349(7) yes
N11 C12 . 1.344(7) yes
C12 C13 . 1.366(9) no
C13 C14 . 1.353(10) no
C14 C15 . 1.388(10) no
C15 C16 . 1.366(9) no
C16 C17 . 1.450(8) yes
C17 C18 . 1.183(9) yes
C18 C21 . 1.406(9) yes
C21 C25A . 1.46(3) yes
C21 C25B . 1.45(4) no
C23A C24A . 1.33(3) yes
C23B C24B . 1.37(4) no
C24A C25A . 1.44(4) yes
C24B C25B . 1.42(4) no
C12 H12 . 0.931(9) no
C13 H13 . 0.931(9) no
C14 H14 . 0.931(10) no
C15 H15 . 0.931(9) no
C23A H23A . 0.93(2) no
C23B H23B . 0.94(3) no
C24A H24A . 0.93(3) no
C24B H24B . 0.94(4) no
C25A H25A . 0.93(5) no
C25B H25B . 0.93(6) no
H12 O32 . 2.458(8) no
H12 O34 4_565 2.579(7) no

loop_
_geom_torsion_atom_site_label_1
_geom_torsion_atom_site_label_2
_geom_torsion_atom_site_label_3
_geom_torsion_atom_site_label_4
_geom_torsion_site_symmetry_1
_geom_torsion
_geom_torsion_publ_flag
O34 Co1 O32 N31 . 3.4(3) no
N11 Co1 O32 N31 . -174.2(3) no
O32 Co1 O32 N31 2_655 -45.0(4) no
O34 Co1 O32 N31 2_655 -85.0(3) no
N11 Co1 O32 N31 2_655 78.3(3) no
O32 Co1 O34 N31 . -3.4(3) no
N11 Co1 O34 N31 . 2.5(6) no
O32 Co1 O34 N31 2_655 141.6(3) no
O34 Co1 O34 N31 2_655 82.8(3) no
N11 Co1 O34 N31 2_655 -120.7(3) no
O32 Co1 N11 C12 . 5.5(5) no
O32 Co1 N11 C16 . -172.7(5) no
O34 Co1 N11 C12 . 0.4(7) no
O34 Co1 N11 C16 . -177.8(4) no
O32 Co1 N11 C12 2_655 -134.5(4) no
O32 Co1 N11 C16 2_655 47.3(5) no
O34 Co1 N11 C12 2_655 -79.0(4) no
O34 Co1 N11 C16 2_655 102.9(5) no
N11 Co1 N11 C12 2_655 121.4(4) no
N11 Co1 N11 C16 2_655 -56.8(5) no
C23A S22A C21 C18 . -177.5(8) no
C23A S22A C21 C25A . 2.3(17) no
C21 S22A C23A C24A . -5.4(16) no
Co1 O32 N31 O34 . -5.8(5) no
Co1 O32 N31 O33 . 174.3(4) no
Co1 O34 N31 O33 . -174.9(5) no
Co1 O34 N31 O32 . 5.2(4) no
Co1 N11 C16 C17 . -4.8(8) no
C16 N11 C12 C13 . 1.6(9) no
Co1 N11 C16 C15 . 176.1(5) no
C12 N11 C16 C17 . 177.1(6) no
Co1 N11 C12 C13 . -176.7(5) no
C12 N11 C16 C15 . -2.1(9) no
N11 C12 C13 C14 . -1.1(10) no
C12 C13 C14 C15 . 0.8(11) no
C13 C14 C15 C16 . -1.3(10) no
C14 C15 C16 C17 . -177.2(6) no
C14 C15 C16 N11 . 2.0(10) no
S22A C21 C25A C24A . 1(3) no
C18 C21 C25A C24A . -179.2(14) no
S22A C23A C24A C25A . 7(3) no
C23A C24A C25A C21 . -5(3) no
